data_7018879
loop_
_publ_author_name
'Gould, Jamie A.'
'Rosseinsky, Matthew J.'
'Moggach, Stephen A.'

_publ_section_title
;
 Tuning the coordination chemistry of a Cu(ii) complex at high-pressure.
;
_journal_issue 18
_journal_name_full 'Dalton transactions (Cambridge, England : 2003)'
_journal_page_first 5464
_journal_page_last 5467
_journal_paper_doi 10.1039/c2dt12302a
_journal_volume 41
_journal_year 2012
_chemical_absolute_configuration ad
_chemical_formula_moiety 'C4 H9 Cu1 N1 O6'
_chemical_formula_sum 'C4 H9 Cu N O6'
_chemical_formula_weight 230.66
_chemical_name_common CuAsp
_space_group_IT_number 5
_symmetry_cell_setting monoclinic
_symmetry_Int_Tables_number 5
_symmetry_space_group_name_Hall 'C 2y'
_symmetry_space_group_name_H-M 'C 1 2 1'
_atom_sites_solution_hydrogens difmap
_atom_sites_solution_primary other
_audit_creation_date 11-07-11
_audit_creation_method CRYSTALS_ver_14.23
_cell_angle_alpha 90
_cell_angle_beta 89.829(18)
_cell_angle_gamma 90
_cell_formula_units_Z 4
_cell_length_a 8.9493(9)
_cell_length_b 9.6210(13)
_cell_length_c 7.059(2)
_cell_measurement_reflns_used 781
_cell_measurement_temperature 293
_cell_measurement_theta_max 18
_cell_measurement_theta_min 4
_cell_volume 607.8(2)
_computing_cell_refinement 'Apex2 (Bruker AXS, 2006)'
_computing_data_collection 'Apex2 (Bruker AXS, 2006)'
_computing_data_reduction 'Apex2 (Bruker AXS, 2006)'
_computing_molecular_graphics 'CAMERON (Watkin et al., 1996)'
_computing_publication_material 'CRYSTALS (Betteridge et al., 2003)'
_computing_structure_refinement 'CRYSTALS (Betteridge et al., 2003)'
_computing_structure_solution 'USER DEFINED STRUCTURE SOLUTION'
_diffrn_ambient_pressure 7890000
_diffrn_ambient_temperature 293
_diffrn_measured_fraction_theta_full 0.379
_diffrn_measured_fraction_theta_max 0.355
_diffrn_measurement_device Area
_diffrn_measurement_device_type 'Bruker Apex2'
_diffrn_measurement_method \w
_diffrn_radiation_monochromator graphite
_diffrn_radiation_probe x-ray
_diffrn_radiation_type ' synchrotron'
_diffrn_radiation_wavelength 0.47620
_diffrn_reflns_av_R_equivalents 0.091
_diffrn_reflns_limit_h_max 12
_diffrn_reflns_limit_h_min -12
_diffrn_reflns_limit_k_max 12
_diffrn_reflns_limit_k_min -12
_diffrn_reflns_limit_l_max 4
_diffrn_reflns_limit_l_min -4
_diffrn_reflns_number 1994
_diffrn_reflns_theta_full 25.219
_diffrn_reflns_theta_max 30.384
_diffrn_reflns_theta_min 3.109
_diffrn_standards_number 0
_exptl_absorpt_coefficient_mu 3.584
_exptl_absorpt_correction_T_max 0.70
_exptl_absorpt_correction_T_min 0.49
_exptl_absorpt_correction_type multi-scan
_exptl_absorpt_process_details 'SADABS (Siemens, 1996)'
_exptl_crystal_colour blue
_exptl_crystal_density_diffrn 2.521
_exptl_crystal_density_method 'not measured'
_exptl_crystal_description block
_exptl_crystal_F_000 468
_exptl_crystal_size_max 0.200
_exptl_crystal_size_mid 0.200
_exptl_crystal_size_min 0.100
_refine_diff_density_max 1.08
_refine_diff_density_min -1.16
_refine_ls_abs_structure_details 'Flack (1983), 300 Friedel-pairs'
_refine_ls_abs_structure_Flack 0.04(12)
_refine_ls_extinction_method None
_refine_ls_goodness_of_fit_ref 1.0151
_refine_ls_hydrogen_treatment constr
_refine_ls_matrix_type full
_refine_ls_number_parameters 55
_refine_ls_number_reflns 647
_refine_ls_number_restraints 37
_refine_ls_R_factor_all 0.0887
_refine_ls_R_factor_gt 0.0481
_refine_ls_shift/su_max 0.0000432
_refine_ls_shift/su_mean 0.0000083
_refine_ls_structure_factor_coef Fsqd
_refine_ls_weighting_details
;
Method, part 1, Chebychev polynomial, (Watkin, 1994, Prince, 1982)
[weight] = 1.0/[A~0~*T~0~(x)+A~1~*T~1~(x) ... +A~n-1~]*T~n-1~(x)]
where A~i~ are the Chebychev coefficients listed below and x= Fcalc/Fmax
Method = Robust Weighting (Prince, 1982)
W = [weight] * [1-(deltaF/6*sigmaF)^2^]^2^
A~i~ are:
14.1 17.3 5.80
;
_refine_ls_weighting_scheme calc
_refine_ls_wR_factor_all 0.2465
_refine_ls_wR_factor_gt 0.1151
_refine_ls_wR_factor_ref 0.2465
_reflns_limit_h_max 12
_reflns_limit_h_min -12
_reflns_limit_k_max 12
_reflns_limit_k_min -12
_reflns_limit_l_max 4
_reflns_limit_l_min 0
_reflns_number_gt 230
_reflns_number_total 647
_reflns_threshold_expression I>2.0\s(I)
_oxford_diffrn_Wilson_B_factor 0.00
_oxford_diffrn_Wilson_scale 0.00
_oxford_refine_ls_r_factor_ref 0.0887
_oxford_refine_ls_scale 0.2317(10)
_oxford_reflns_number_all 647
_oxford_reflns_threshold_expression_ref I>-10.0\s(I)
_oxford_structure_analysis_title 'jamie in C2'
_cod_data_source_file c2dt12302a.txt
_cod_data_source_block ceth08
_cod_depositor_comments
;
The following automatic conversions were performed:

'_atom_sites_solution_primary' value 'Other' changed to 'other'
according to /home/saulius/struct/CIF-dictionaries/cif_core.dic
dictionary named 'cif_core.dic' version 2.4.1 from 2010-06-29.

Automatic conversion script
Id: cif_fix_values 1715 2011-07-08 13:25:40Z adriana 
;
_cod_original_sg_symbol_H-M 'C 2'
_cod_original_formula_sum 'C4 H9 Cu1 N1 O6'
_cod_database_code 7018879

loop_
_symmetry_equiv_pos_as_xyz
x,y,z
x+1/2,y+1/2,z
-x,y,-z
-x+1/2,y+1/2,-z

loop_
_atom_site_label
_atom_site_type_symbol
_atom_site_fract_x
_atom_site_fract_y
_atom_site_fract_z
_atom_site_U_iso_or_equiv
_atom_site_occupancy
_atom_site_adp_type
_atom_site_refinement_flags_posn
_atom_site_refinement_flags_adp
Cu1 Cu 0.2440(2) 1.0066(4) 0.8568(8) 0.0274 1.0000 Uani . .
C1 C 0.3265(16) 0.7660(11) 0.682(2) 0.0209(16) 1.0000 Uiso D U
C2 C 0.2262(12) 0.8377(10) 0.538(2) 0.0208(16) 1.0000 Uiso D U
C3 C 0.3240(13) 0.9117(16) 0.396(3) 0.0211(17) 1.0000 Uiso D U
C4 C 0.2519(15) 0.9486(18) 0.207(3) 0.0216(17) 1.0000 Uiso D U
O1 O 0.3486(14) 0.8303(13) 0.840(3) 0.0214(19) 1.0000 Uiso D U
O2 O 0.3902(13) 0.6563(11) 0.640(3) 0.0202(19) 1.0000 Uiso D U
O3 O 0.3271(12) 1.0351(11) 0.108(3) 0.022(2) 1.0000 Uiso D U
O4 O 0.1347(13) 0.8924(12) 0.155(3) 0.0224(19) 1.0000 Uiso D U
O5 O 0.1282(15) 1.1740(13) 0.859(6) 0.023(3) 1.0000 Uiso . .
O6 O 0.4316(15) 1.1328(14) 0.750(5) 0.024(3) 1.0000 Uiso . .
N1 N 0.1321(14) 0.9406(13) 0.640(4) 0.021(2) 1.0000 Uiso D U
H31 H 0.3611 0.9955 0.4544 0.0268 1.0000 Uiso R .
H32 H 0.4068 0.8498 0.3673 0.0268 1.0000 Uiso R .
H21 H 0.1618 0.7692 0.4746 0.0273 1.0000 Uiso R .
H11 H 0.1119 1.0087 0.5665 0.0273 1.0000 Uiso R .
H12 H 0.0500 0.9025 0.6784 0.0273 1.0000 Uiso R .
H61 H 0.4112 1.2175 0.7372 0.0312 1.0000 Uiso R .
H62 H 0.5080 1.1286 0.8185 0.0312 1.0000 Uiso R .
H51 H 0.1508 1.2419 0.9276 0.0264 1.0000 Uiso R .
H52 H 0.0389 1.1840 0.8248 0.0264 1.0000 Uiso R .

loop_
_atom_site_aniso_label
_atom_site_aniso_U_11
_atom_site_aniso_U_22
_atom_site_aniso_U_33
_atom_site_aniso_U_23
_atom_site_aniso_U_13
_atom_site_aniso_U_12
Cu1 0.0171(8) 0.0228(10) 0.042(8) -0.001(2) -0.0077(15) 0.0027(9)

loop_
_atom_type_symbol
_atom_type_scat_dispersion_real
_atom_type_scat_dispersion_imag
_atom_type_scat_Cromer_Mann_a1
_atom_type_scat_Cromer_Mann_b1
_atom_type_scat_Cromer_Mann_a2
_atom_type_scat_Cromer_Mann_b2
_atom_type_scat_Cromer_Mann_a3
_atom_type_scat_Cromer_Mann_b3
_atom_type_scat_Cromer_Mann_a4
_atom_type_scat_Cromer_Mann_b4
_atom_type_scat_Cromer_Mann_c
_atom_type_scat_source
C 0.0033 0.0016 2.3100 20.8439 1.0200 10.2075 1.5886 0.5687 0.8650 51.6512 0.2156 'International Tables Vol C 4.2.6.8 and 6.1.1.4'
H 0.0000 0.0000 0.4930 10.5109 0.3229 26.1257 0.1402 3.1424 0.0408 57.7998 0.0030 'International Tables Vol C 4.2.6.8 and 6.1.1.4'
N 0.0061 0.0033 12.2126 0.0057 3.1322 9.8933 2.0125 28.9975 1.1663 0.5826 -11.5290 'International Tables Vol C 4.2.6.8 and 6.1.1.4'
O 0.0106 0.0060 3.0485 13.2771 2.2868 5.7011 1.5463 0.3239 0.8670 32.9089 0.2508 'International Tables Vol C 4.2.6.8 and 6.1.1.4'
Cu 0.3201 1.2651 13.3380 3.5828 7.1676 0.2470 5.6158 11.3966 1.6735 64.8126 1.1910 'International Tables Vol C 4.2.6.8 and 6.1.1.4'

loop_
_geom_angle_atom_site_label_1
_geom_angle_site_symmetry_1
_geom_angle_atom_site_label_2
_geom_angle_atom_site_label_3
_geom_angle_site_symmetry_3
_geom_angle
_geom_angle_publ_flag
O4 1_556 Cu1 O3 1_556 57.2(5) yes
O4 1_556 Cu1 O1 . 81.9(7) yes
O3 1_556 Cu1 O1 . 89.6(6) yes
O4 1_556 Cu1 O5 . 98.6(11) yes
O3 1_556 Cu1 O5 . 94.9(11) yes
O1 . Cu1 O5 . 175.0(9) yes
O4 1_556 Cu1 O6 . 143.6(9) yes
O3 1_556 Cu1 O6 . 86.6(10) yes
O1 . Cu1 O6 . 95.3(6) yes
O5 . Cu1 O6 . 87.2(7) yes
O4 1_556 Cu1 N1 . 108.1(6) yes
O3 1_556 Cu1 N1 . 165.0(7) yes
O1 . Cu1 N1 . 85.1(6) yes
O5 . Cu1 N1 . 90.0(10) yes
O6 . Cu1 N1 . 107.8(10) yes
C2 . C1 O1 . 116.9(7) yes
C2 . C1 O2 . 120.0(7) yes
O1 . C1 O2 . 122.9(7) yes
C1 . C2 C3 . 108.4(8) yes
C1 . C2 N1 . 108.1(8) yes
C3 . C2 N1 . 109.6(8) yes
C1 . C2 H21 . 110.3 no
C3 . C2 H21 . 110.8 no
N1 . C2 H21 . 109.5 no
C2 . C3 C4 . 116.4(7) yes
C2 . C3 H31 . 108.1 no
C4 . C3 H31 . 109.1 no
C2 . C3 H32 . 106.8 no
C4 . C3 H32 . 106.7 no
H31 . C3 H32 . 109.7 no
C3 . C4 O3 . 114.1(7) yes
C3 . C4 O4 . 121.4(7) yes
O3 . C4 O4 . 124.4(7) yes
C1 . O1 Cu1 . 113.4(8) yes
C4 . O3 Cu1 1_554 102.0(8) yes
Cu1 1_554 O4 C4 . 74.7(8) yes
Cu1 . O5 H51 . 121.8 no
Cu1 . O5 H52 . 127.6 no
H51 . O5 H52 . 107.8 no
Cu1 . O6 H61 . 113.9 no
Cu1 . O6 H62 . 113.4 no
H61 . O6 H62 . 106.6 no
C2 . N1 Cu1 . 108.0(9) yes
C2 . N1 H11 . 109.5 no
Cu1 . N1 H11 . 109.8 no
C2 . N1 H12 . 110.5 no
Cu1 . N1 H12 . 109.5 no
H11 . N1 H12 . 109.5 no

loop_
_geom_bond_atom_site_label_1
_geom_bond_atom_site_label_2
_geom_bond_site_symmetry_2
_geom_bond_distance
_geom_bond_publ_flag
Cu1 O4 1_556 2.57(2) yes
Cu1 O3 1_556 1.94(2) yes
Cu1 O1 . 1.942(13) yes
Cu1 O5 . 1.915(14) yes
Cu1 O6 . 2.20(2) yes
Cu1 N1 . 1.94(2) yes
C1 C2 . 1.523(9) yes
C1 O1 . 1.291(9) yes
C1 O2 . 1.235(9) yes
C2 C3 . 1.506(9) yes
C2 N1 . 1.487(9) yes
C2 H21 . 0.983 no
C3 C4 . 1.522(9) yes
C3 H31 . 0.966 no
C3 H32 . 0.971 no
C4 O3 . 1.280(9) yes
C4 O4 . 1.237(9) yes
O5 H51 . 0.840 no
O5 H52 . 0.840 no
O6 H61 . 0.840 no
O6 H62 . 0.840 no
N1 H11 . 0.856 no
N1 H12 . 0.863 no
